data_9008194
loop_
_publ_author_name
'Doenitz, F. D.'

_publ_section_title
;
 Die kristallstruktur des meteoritischen rhabdits (Fe,Ni)3P
;
_journal_name_full 'Zeitschrift fur Kristallographie'
_journal_page_first 222
_journal_page_last 236
_journal_paper_doi 10.1524/zkri.1970.131.1-6.222
_journal_volume 131
_journal_year 1970
_chemical_compound_source 'meteorite of Buei Muerto, Tocopilla, Chile'
_chemical_formula_sum 'Fe2 Ni P'
_chemical_name_mineral Schreibersite
_space_group_IT_number 82
_symmetry_space_group_name_Hall 'I -4'
_symmetry_space_group_name_H-M 'I -4'
_cell_angle_alpha 90
_cell_angle_beta 90
_cell_angle_gamma 90
_cell_length_a 9.040
_cell_length_b 9.040
_cell_length_c 4.462
_cell_formula_units_Z 8
_cell_volume 364.642
_database_code_amcsd 0010710
_exptl_crystal_density_diffrn 7.336
_cod_database_code 9008194

loop_
_space_group_symop_operation_xyz
x,y,z
1/2+x,1/2+y,1/2+z
y,-x,-z
1/2+y,1/2-x,1/2-z
-x,-y,z
1/2-x,1/2-y,1/2+z
-y,x,-z
1/2-y,1/2+x,1/2-z

loop_
_atom_site_label
_atom_site_fract_x
_atom_site_fract_y
_atom_site_fract_z
_atom_site_occupancy
_atom_site_U_iso_or_equiv
Fe1 0.07850 0.10810 0.23500 1.00000 0.00507
Fe2 0.36170 0.03240 0.98200 0.66700 0.00507
Ni2 0.36170 0.03240 0.98200 0.33300 0.00507
Fe3 0.16980 0.21990 0.75250 0.33300 0.00507
Ni3 0.16980 0.21990 0.75250 0.66700 0.00507
P 0.29160 0.04810 0.48600 1.00000 0.00507

loop_
_cod_related_entry_id
_cod_related_entry_database
_cod_related_entry_code
1 AMCSD 0010710
